data_4088230
loop_
_publ_author_name
'Webster, Christopher L.'
'Langeslay, Ryan R.'
'Ziller, Joseph W.'
'Evans, William J.'

_publ_section_title
;
 Synthetic Utility of Tetrabutylammonium Salts in Uranium Metallocene
 Chemistry
;
_journal_issue 4
_journal_name_full Organometallics
_journal_page_first 520
_journal_paper_doi 10.1021/acs.organomet.5b00942
_journal_volume 35
_journal_year 2016
_chemical_formula_sum 'C39.5 H70 Cl2 N2 O3 U'
_chemical_formula_weight 929.90
_space_group_crystal_system triclinic
_space_group_IT_number 2
_space_group_name_Hall '-P 1'
_space_group_name_H-M_alt 'P -1'
_atom_sites_solution_hydrogens mixed
_atom_sites_solution_primary direct
_atom_sites_solution_secondary difmap
_audit_creation_method SHELXL-2013
_cell_angle_alpha 77.9253(5)
_cell_angle_beta 88.4904(5)
_cell_angle_gamma 65.5842(5)
_cell_formula_units_Z 2
_cell_length_a 11.2214(5)
_cell_length_b 11.7908(5)
_cell_length_c 17.7903(8)
_cell_measurement_reflns_used 9896
_cell_measurement_temperature 88(2)
_cell_measurement_theta_max 28.70
_cell_measurement_theta_min 2.25
_cell_volume 2091.12(16)
_computing_cell_refinement 'Bruker SAINT'
_computing_data_collection 'Bruker APEX2'
_computing_data_reduction 'Bruker SAINT'
_computing_molecular_graphics 'Bruker SHELXTL'
_computing_publication_material 'Bruker SHELXTL'
_computing_structure_refinement 'SHELXL-2013 (Sheldrick, 2013)'
_computing_structure_solution 'SHELXS-97 (Sheldrick, 2008)'
_diffrn_ambient_temperature 88(2)
_diffrn_measured_fraction_theta_full 0.997
_diffrn_measured_fraction_theta_max 0.917
_diffrn_measurement_device_type 'Bruker APEX-II CCD'
_diffrn_measurement_method '\f and \w scans'
_diffrn_radiation_type MoK\a
_diffrn_radiation_wavelength 0.71073
_diffrn_reflns_av_R_equivalents 0.0201
_diffrn_reflns_av_unetI/netI 0.0262
_diffrn_reflns_Laue_measured_fraction_full 0.997
_diffrn_reflns_Laue_measured_fraction_max 0.917
_diffrn_reflns_limit_h_max 15
_diffrn_reflns_limit_h_min -15
_diffrn_reflns_limit_k_max 15
_diffrn_reflns_limit_k_min -15
_diffrn_reflns_limit_l_max 23
_diffrn_reflns_limit_l_min -23
_diffrn_reflns_number 24838
_diffrn_reflns_point_group_measured_fraction_full 0.997
_diffrn_reflns_point_group_measured_fraction_max 0.917
_diffrn_reflns_theta_full 25.500
_diffrn_reflns_theta_max 28.722
_diffrn_reflns_theta_min 1.943
_exptl_absorpt_coefficient_mu 4.045
_exptl_absorpt_correction_T_max 0.8126
_exptl_absorpt_correction_T_min 0.4514
_exptl_absorpt_correction_type numerical
_exptl_absorpt_process_details 'Bruker SADABS'
_exptl_crystal_colour orange
_exptl_crystal_density_diffrn 1.477
_exptl_crystal_density_meas ?
_exptl_crystal_density_method none
_exptl_crystal_description prism
_exptl_crystal_F_000 942
_exptl_crystal_size_max 0.310
_exptl_crystal_size_mid 0.111
_exptl_crystal_size_min 0.074
_refine_diff_density_max 1.584
_refine_diff_density_min -1.165
_refine_diff_density_rms 0.083
_refine_ls_extinction_method none
_refine_ls_goodness_of_fit_ref 1.048
_refine_ls_hydrogen_treatment constr
_refine_ls_matrix_type full
_refine_ls_number_parameters 448
_refine_ls_number_reflns 9915
_refine_ls_number_restraints 0
_refine_ls_restrained_S_all 1.048
_refine_ls_R_factor_all 0.0237
_refine_ls_R_factor_gt 0.0202
_refine_ls_shift/su_max 0.003
_refine_ls_shift/su_mean 0.000
_refine_ls_structure_factor_coef Fsqd
_refine_ls_weighting_details
; 
 w=1/[\s^2^(Fo^2^)+(0.0257P)^2^+0.8060P] 
 where P=(Fo^2^+2Fc^2^)/3 
;
_refine_ls_weighting_scheme calc
_refine_ls_wR_factor_gt 0.0474
_refine_ls_wR_factor_ref 0.0486
_reflns_Friedel_coverage 0.000
_reflns_number_gt 9183
_reflns_number_total 9915
_reflns_threshold_expression 'I > 2\s(I)'
_cod_data_source_file om5b00942_si_003.cif
_cod_data_source_block clw8
_cod_depositor_comments
;
The following automatic conversions were performed:

data item '_exptl_crystal_density_meas' value 'none' was changed to
'?' -- the value is perceived as not measured.

Automatic conversion script
Id: cif_fix_values 6909 2019-04-08 15:41:33Z antanas 
;
_cod_original_formula_sum 'C39.50 H70 Cl2 N2 O3 U'
_cod_database_code 4088230
_shelx_space_group_comment
; 
The symmetry employed for this shelxl refinement is uniquely defined 
by the following loop, which should always be used as a source of 
symmetry information in preference to the above space-group names. 
They are only intended as comments. 
;
_shelx_estimated_absorpt_t_min 0.367
_shelx_estimated_absorpt_t_max 0.754
_shelxl_version_number 2013-2

loop_
_space_group_symop_operation_xyz
'x, y, z'
'-x, -y, -z'

loop_
_atom_site_label
_atom_site_type_symbol
_atom_site_fract_x
_atom_site_fract_y
_atom_site_fract_z
_atom_site_U_iso_or_equiv
_atom_site_adp_type
_atom_site_occupancy
_atom_site_site_symmetry_order
_atom_site_calc_flag
_atom_site_refinement_flags_posn
_atom_site_refinement_flags_adp
_atom_site_refinement_flags_occupancy
_atom_site_disorder_assembly
_atom_site_disorder_group
U1 U 0.76231(2) 0.90969(2) 0.73089(2) 0.01427(3) Uani 1 1 d . . . A 1
Cl1 Cl 0.96180(6) 0.67697(5) 0.74307(4) 0.02501(12) Uani 1 1 d . . . A 1
Cl2 Cl 0.56531(6) 1.06201(6) 0.80296(3) 0.02618(12) Uani 1 1 d . . . A 1
O1 O 0.83110(18) 0.82785(16) 0.87378(10) 0.0260(4) Uani 1 1 d . . . A 1
O2 O 0.70209(17) 0.75936(16) 0.82940(9) 0.0233(4) Uani 1 1 d . . . A 1
O3 O 0.7793(2) 0.68525(18) 0.94903(10) 0.0362(5) Uani 1 1 d . . . A 1
N1 N 0.7707(2) 0.75537(19) 0.88600(11) 0.0251(4) Uani 1 1 d . . . A 1
C1 C 0.6568(2) 0.7821(2) 0.66043(13) 0.0185(4) Uani 1 1 d . . . A 1
C2 C 0.7156(2) 0.8365(2) 0.60000(13) 0.0182(4) Uani 1 1 d . . . A 1
C3 C 0.6401(2) 0.9703(2) 0.58277(13) 0.0188(4) Uani 1 1 d . . . A 1
C4 C 0.5377(2) 0.9994(2) 0.63325(13) 0.0201(5) Uani 1 1 d . . . A 1
C5 C 0.5465(2) 0.8831(2) 0.68044(13) 0.0203(5) Uani 1 1 d . . . A 1
C6 C 0.6946(3) 0.6423(2) 0.69090(14) 0.0256(5) Uani 1 1 d . . . A 1
H6A H 0.6388 0.6151 0.6644 0.038 Uiso 1 1 calc R U . A 1
H6B H 0.6829 0.6265 0.7463 0.038 Uiso 1 1 calc R U . A 1
H6C H 0.7866 0.5939 0.6819 0.038 Uiso 1 1 calc R U . A 1
C7 C 0.8277(3) 0.7634(2) 0.55621(14) 0.0261(5) Uani 1 1 d . . . A 1
H7A H 0.7968 0.7250 0.5217 0.039 Uiso 1 1 calc R U . A 1
H7B H 0.8975 0.6960 0.5926 0.039 Uiso 1 1 calc R U . A 1
H7C H 0.8619 0.8215 0.5259 0.039 Uiso 1 1 calc R U . A 1
C8 C 0.6403(3) 1.0643(2) 0.51059(14) 0.0256(5) Uani 1 1 d . . . A 1
H8A H 0.5670 1.0817 0.4747 0.038 Uiso 1 1 calc R U . A 1
H8B H 0.7231 1.0282 0.4863 0.038 Uiso 1 1 calc R U . A 1
H8C H 0.6309 1.1439 0.5240 0.038 Uiso 1 1 calc R U . A 1
C9 C 0.4269(2) 1.1293(2) 0.62723(16) 0.0301(6) Uani 1 1 d . . . A 1
H9A H 0.3664 1.1477 0.5831 0.045 Uiso 1 1 calc R U . A 1
H9B H 0.4623 1.1939 0.6201 0.045 Uiso 1 1 calc R U . A 1
H9C H 0.3801 1.1307 0.6745 0.045 Uiso 1 1 calc R U . A 1
C10 C 0.4466(2) 0.8692(3) 0.73522(15) 0.0284(6) Uani 1 1 d . . . A 1
H10A H 0.3735 0.8688 0.7065 0.043 Uiso 1 1 calc R U . A 1
H10B H 0.4138 0.9409 0.7612 0.043 Uiso 1 1 calc R U . A 1
H10C H 0.4873 0.7890 0.7736 0.043 Uiso 1 1 calc R U . A 1
C11 C 0.9732(2) 0.9554(2) 0.77131(14) 0.0236(5) Uani 1 1 d . . . A 1
C12 C 0.9867(2) 0.9516(2) 0.69280(14) 0.0210(5) Uani 1 1 d . . . A 1
C13 C 0.8830(2) 1.0611(2) 0.64935(13) 0.0198(5) Uani 1 1 d . . . A 1
C14 C 0.8023(2) 1.1315(2) 0.70127(14) 0.0212(5) Uani 1 1 d . . . A 1
C15 C 0.8596(3) 1.0656(2) 0.77710(14) 0.0234(5) Uani 1 1 d . . . A 1
C16 C 1.0710(3) 0.8643(3) 0.83660(16) 0.0341(6) Uani 1 1 d . . . A 1
H16A H 1.1575 0.8640 0.8265 0.051 Uiso 1 1 calc R U . A 1
H16B H 1.0762 0.7782 0.8407 0.051 Uiso 1 1 calc R U . A 1
H16C H 1.0430 0.8917 0.8849 0.051 Uiso 1 1 calc R U . A 1
C17 C 1.1025(2) 0.8618(3) 0.65873(16) 0.0290(6) Uani 1 1 d . . . A 1
H17A H 1.1577 0.9053 0.6374 0.043 Uiso 1 1 calc R U . A 1
H17B H 1.0713 0.8347 0.6177 0.043 Uiso 1 1 calc R U . A 1
H17C H 1.1537 0.7868 0.6989 0.043 Uiso 1 1 calc R U . A 1
C18 C 0.8847(2) 1.1065(2) 0.56413(14) 0.0251(5) Uani 1 1 d . . . A 1
H18A H 0.9588 1.1297 0.5536 0.038 Uiso 1 1 calc R U . A 1
H18B H 0.8025 1.1812 0.5451 0.038 Uiso 1 1 calc R U . A 1
H18C H 0.8938 1.0382 0.5380 0.038 Uiso 1 1 calc R U . A 1
C19 C 0.6876(3) 1.2601(2) 0.67957(16) 0.0300(6) Uani 1 1 d . . . A 1
H19A H 0.7153 1.3268 0.6851 0.045 Uiso 1 1 calc R U . A 1
H19B H 0.6169 1.2623 0.7135 0.045 Uiso 1 1 calc R U . A 1
H19C H 0.6561 1.2750 0.6260 0.045 Uiso 1 1 calc R U . A 1
C20 C 0.8148(3) 1.1125(3) 0.84996(15) 0.0334(6) Uani 1 1 d . . . A 1
H20A H 0.8814 1.1330 0.8710 0.050 Uiso 1 1 calc R U . A 1
H20B H 0.8017 1.0459 0.8878 0.050 Uiso 1 1 calc R U . A 1
H20C H 0.7319 1.1892 0.8384 0.050 Uiso 1 1 calc R U . A 1
N2 N 0.83991(18) 0.74923(17) 1.13051(11) 0.0179(4) Uani 1 1 d . . . B 1
C21 C 0.7188(2) 0.8600(2) 1.08547(13) 0.0193(5) Uani 1 1 d . . . B 1
H21A H 0.7086 0.8407 1.0351 0.023 Uiso 1 1 calc R U . B 1
H21B H 0.6409 0.8630 1.1139 0.023 Uiso 1 1 calc R U . B 1
C22 C 0.7180(2) 0.9924(2) 1.07048(14) 0.0211(5) Uani 1 1 d . . . B 1
H22A H 0.7302 1.0136 1.1199 0.025 Uiso 1 1 calc R U . B 1
H22B H 0.7909 0.9943 1.0384 0.025 Uiso 1 1 calc R U . B 1
C23 C 0.5873(2) 1.0896(2) 1.02903(14) 0.0223(5) Uani 1 1 d . . . B 1
H23A H 0.5150 1.0826 1.0599 0.027 Uiso 1 1 calc R U . B 1
H23B H 0.5781 1.0698 0.9787 0.027 Uiso 1 1 calc R U . B 1
C24 C 0.5755(3) 1.2258(2) 1.01598(16) 0.0297(6) Uani 1 1 d . . . B 1
H24A H 0.4904 1.2849 0.9892 0.045 Uiso 1 1 calc R U . B 1
H24B H 0.6460 1.2336 0.9846 0.045 Uiso 1 1 calc R U . B 1
H24C H 0.5826 1.2465 1.0658 0.045 Uiso 1 1 calc R U . B 1
C25 C 0.8161(2) 0.6286(2) 1.14003(14) 0.0216(5) Uani 1 1 d . . . B 1
H25A H 0.8083 0.6131 1.0882 0.026 Uiso 1 1 calc R U . B 1
H25B H 0.8944 0.5557 1.1682 0.026 Uiso 1 1 calc R U . B 1
C26 C 0.6961(3) 0.6297(3) 1.18188(17) 0.0324(6) Uani 1 1 d . . . B 1
H26A H 0.6161 0.7022 1.1553 0.039 Uiso 1 1 calc R U . B 1
H26B H 0.7040 0.6389 1.2353 0.039 Uiso 1 1 calc R U . B 1
C27 C 0.6874(3) 0.5024(3) 1.1823(2) 0.0460(8) Uani 1 1 d . . . B 1
H27A H 0.6740 0.4972 1.1285 0.055 Uiso 1 1 calc R U . B 1
H27B H 0.7715 0.4309 1.2044 0.055 Uiso 1 1 calc R U . B 1
C28 C 0.5802(4) 0.4884(4) 1.2267(2) 0.0592(10) Uani 1 1 d . . . B 1
H28A H 0.5785 0.4066 1.2249 0.089 Uiso 1 1 calc R U . B 1
H28B H 0.4965 0.5582 1.2045 0.089 Uiso 1 1 calc R U . B 1
H28C H 0.5941 0.4912 1.2803 0.089 Uiso 1 1 calc R U . B 1
C29 C 0.8588(2) 0.7802(2) 1.20683(13) 0.0209(5) Uani 1 1 d . . . B 1
H29A H 0.8991 0.8419 1.1969 0.025 Uiso 1 1 calc R U . B 1
H29B H 0.7710 0.8239 1.2254 0.025 Uiso 1 1 calc R U . B 1
C30 C 0.9411(3) 0.6703(2) 1.27149(14) 0.0299(6) Uani 1 1 d . . . B 1
H30A H 1.0289 0.6229 1.2540 0.036 Uiso 1 1 calc R U . B 1
H30B H 0.8987 0.6106 1.2860 0.036 Uiso 1 1 calc R U . B 1
C31 C 0.9550(2) 0.7213(2) 1.34066(14) 0.0243(5) Uani 1 1 d . . . B 1
H31A H 0.9955 0.7823 1.3251 0.029 Uiso 1 1 calc R U . B 1
H31B H 0.8666 0.7686 1.3574 0.029 Uiso 1 1 calc R U . B 1
C32 C 1.0373(3) 0.6178(2) 1.40814(15) 0.0304(6) Uani 1 1 d . . . B 1
H32A H 1.0376 0.6559 1.4521 0.046 Uiso 1 1 calc R U . B 1
H32B H 1.1273 0.5756 1.3935 0.046 Uiso 1 1 calc R U . B 1
H32C H 1.0001 0.5549 1.4225 0.046 Uiso 1 1 calc R U . B 1
C33 C 0.9555(2) 0.7350(2) 1.08014(13) 0.0209(5) Uani 1 1 d . . . B 1
H33A H 0.9321 0.7232 1.0299 0.025 Uiso 1 1 calc R U . B 1
H33B H 0.9649 0.8166 1.0701 0.025 Uiso 1 1 calc R U . B 1
C34 C 1.0888(2) 0.6286(2) 1.10962(15) 0.0247(5) Uani 1 1 d . . . B 1
H34A H 1.0811 0.5466 1.1268 0.030 Uiso 1 1 calc R U . B 1
H34B H 1.1239 0.6468 1.1540 0.030 Uiso 1 1 calc R U . B 1
C35 C 1.1809(2) 0.6199(3) 1.04429(17) 0.0297(6) Uani 1 1 d . . . B 1
H35A H 1.1737 0.7065 1.0205 0.036 Uiso 1 1 calc R U . B 1
H35B H 1.1535 0.5868 1.0043 0.036 Uiso 1 1 calc R U . B 1
C36 C 1.3235(3) 0.5333(3) 1.0721(2) 0.0406(7) Uani 1 1 d . . . B 1
H36A H 1.3785 0.5281 1.0281 0.061 Uiso 1 1 calc R U . B 1
H36B H 1.3309 0.4478 1.0964 0.061 Uiso 1 1 calc R U . B 1
H36C H 1.3526 0.5683 1.1096 0.061 Uiso 1 1 calc R U . B 1
C37 C 0.4515(3) 0.5798(3) 0.55062(18) 0.0435(8) Uani 1 1 d . . . C 1
H37 H 0.4182 0.6351 0.5854 0.052 Uiso 1 1 calc R U . C 1
C38 C 0.5623(3) 0.5740(3) 0.51316(18) 0.0434(8) Uani 1 1 d . . . C 1
H38 H 0.6049 0.6250 0.5226 0.052 Uiso 1 1 calc R U . C 1
C39 C 0.6122(3) 0.4945(3) 0.46191(17) 0.0414(7) Uani 1 1 d . . . C 1
C40 C 0.7277(6) 0.4950(7) 0.4211(4) 0.0480(17) Uani 0.5 1 d . . P C 1
H40A H 0.7826 0.4088 0.4140 0.072 Uiso 0.5 1 calc R U P C 1
H40B H 0.7783 0.5225 0.4514 0.072 Uiso 0.5 1 calc R U P C 1
H40C H 0.6991 0.5539 0.3707 0.072 Uiso 0.5 1 calc R U P C 1
H39A H 0.6890 0.4904 0.4357 0.060 Uiso 0.5 1 d . U P D -2

loop_
_atom_site_aniso_label
_atom_site_aniso_U_11
_atom_site_aniso_U_22
_atom_site_aniso_U_33
_atom_site_aniso_U_23
_atom_site_aniso_U_13
_atom_site_aniso_U_12
U1 0.01757(4) 0.01280(4) 0.01213(4) -0.00105(3) -0.00044(3) -0.00674(3)
Cl1 0.0228(3) 0.0148(3) 0.0318(3) -0.0018(2) -0.0077(2) -0.0034(2)
Cl2 0.0321(3) 0.0245(3) 0.0239(3) -0.0092(2) 0.0121(2) -0.0126(3)
O1 0.0406(10) 0.0251(9) 0.0193(8) -0.0002(7) -0.0049(7) -0.0222(8)
O2 0.0356(10) 0.0251(9) 0.0136(8) -0.0003(6) -0.0039(7) -0.0185(8)
O3 0.0678(14) 0.0332(10) 0.0140(8) 0.0052(7) -0.0060(9) -0.0317(10)
N1 0.0408(12) 0.0223(10) 0.0160(10) -0.0023(8) -0.0002(9) -0.0175(10)
C1 0.0217(11) 0.0209(11) 0.0150(10) -0.0028(8) -0.0026(9) -0.0113(9)
C2 0.0209(11) 0.0207(11) 0.0148(10) -0.0053(8) 0.0001(8) -0.0097(9)
C3 0.0205(11) 0.0214(11) 0.0144(10) -0.0013(8) -0.0027(8) -0.0095(9)
C4 0.0176(11) 0.0220(12) 0.0176(11) -0.0022(9) -0.0034(9) -0.0059(9)
C5 0.0191(11) 0.0264(12) 0.0175(11) -0.0040(9) -0.0004(9) -0.0117(10)
C6 0.0360(14) 0.0219(12) 0.0227(12) -0.0046(10) -0.0026(10) -0.0157(11)
C7 0.0293(13) 0.0263(13) 0.0216(12) -0.0081(10) 0.0039(10) -0.0094(11)
C8 0.0333(14) 0.0267(13) 0.0170(11) 0.0026(9) -0.0036(10) -0.0158(11)
C9 0.0229(13) 0.0257(13) 0.0300(14) -0.0007(11) -0.0037(10) -0.0010(11)
C10 0.0228(13) 0.0380(15) 0.0275(13) -0.0041(11) 0.0049(10) -0.0175(11)
C11 0.0270(13) 0.0247(12) 0.0240(12) -0.0013(10) -0.0044(10) -0.0171(10)
C12 0.0199(11) 0.0217(11) 0.0242(12) -0.0034(9) 0.0005(9) -0.0123(10)
C13 0.0230(12) 0.0197(11) 0.0202(11) -0.0035(9) 0.0035(9) -0.0129(10)
C14 0.0268(12) 0.0191(11) 0.0228(12) -0.0050(9) 0.0049(9) -0.0144(10)
C15 0.0347(14) 0.0218(12) 0.0229(12) -0.0079(9) 0.0050(10) -0.0196(11)
C16 0.0366(15) 0.0352(15) 0.0326(15) 0.0023(12) -0.0138(12) -0.0207(13)
C17 0.0203(12) 0.0288(14) 0.0362(15) -0.0060(11) 0.0024(10) -0.0092(11)
C18 0.0260(13) 0.0280(13) 0.0228(12) -0.0019(10) 0.0033(10) -0.0146(11)
C19 0.0351(15) 0.0181(12) 0.0333(14) -0.0035(10) 0.0107(11) -0.0093(11)
C20 0.0555(18) 0.0373(15) 0.0235(13) -0.0134(11) 0.0092(12) -0.0322(14)
N2 0.0191(9) 0.0158(9) 0.0187(9) -0.0035(7) 0.0007(7) -0.0072(8)
C21 0.0185(11) 0.0154(11) 0.0217(11) -0.0016(9) -0.0003(9) -0.0060(9)
C22 0.0204(11) 0.0182(11) 0.0246(12) -0.0033(9) 0.0002(9) -0.0084(9)
C23 0.0218(12) 0.0169(11) 0.0240(12) 0.0005(9) 0.0004(9) -0.0063(9)
C24 0.0295(14) 0.0176(12) 0.0381(15) -0.0003(10) 0.0008(11) -0.0086(11)
C25 0.0264(12) 0.0144(11) 0.0234(12) -0.0011(9) -0.0039(9) -0.0090(9)
C26 0.0399(16) 0.0296(14) 0.0343(15) -0.0027(11) 0.0045(12) -0.0230(13)
C27 0.0251(14) 0.0238(14) 0.080(2) 0.0074(14) -0.0057(15) -0.0094(12)
C28 0.069(3) 0.060(2) 0.065(2) -0.0114(19) 0.012(2) -0.044(2)
C29 0.0254(12) 0.0188(11) 0.0183(11) -0.0037(9) 0.0010(9) -0.0089(10)
C30 0.0448(16) 0.0200(12) 0.0194(12) -0.0009(10) -0.0047(11) -0.0093(11)
C31 0.0244(12) 0.0244(12) 0.0211(12) -0.0051(10) 0.0007(9) -0.0073(10)
C32 0.0382(15) 0.0270(13) 0.0213(12) -0.0060(10) -0.0010(11) -0.0086(12)
C33 0.0215(12) 0.0209(11) 0.0192(11) -0.0039(9) 0.0014(9) -0.0080(10)
C34 0.0219(12) 0.0195(12) 0.0299(13) -0.0022(10) -0.0025(10) -0.0071(10)
C35 0.0216(13) 0.0252(13) 0.0410(15) -0.0083(11) 0.0039(11) -0.0081(11)
C36 0.0255(14) 0.0194(13) 0.071(2) 0.0008(13) 0.0062(14) -0.0090(11)
C37 0.058(2) 0.0311(16) 0.0321(16) 0.0079(12) -0.0161(14) -0.0158(15)
C38 0.058(2) 0.0339(16) 0.0347(16) 0.0117(13) -0.0206(15) -0.0229(15)
C39 0.0463(18) 0.0341(16) 0.0336(16) 0.0121(12) -0.0151(13) -0.0150(14)
C40 0.048(4) 0.046(4) 0.042(4) 0.009(3) -0.019(3) -0.020(3)

loop_
_atom_type_symbol
_atom_type_description
_atom_type_scat_dispersion_real
_atom_type_scat_dispersion_imag
_atom_type_scat_source
C C 0.0033 0.0016 'International Tables Vol C Tables 4.2.6.8 and 6.1.1.4'
H H 0.0000 0.0000 'International Tables Vol C Tables 4.2.6.8 and 6.1.1.4'
N N 0.0061 0.0033 'International Tables Vol C Tables 4.2.6.8 and 6.1.1.4'
O O 0.0106 0.0060 'International Tables Vol C Tables 4.2.6.8 and 6.1.1.4'
Cl Cl 0.1484 0.1585 'International Tables Vol C Tables 4.2.6.8 and 6.1.1.4'
U U -9.6767 9.6646 'International Tables Vol C Tables 4.2.6.8 and 6.1.1.4'

loop_
_geom_angle_atom_site_label_1
_geom_angle_atom_site_label_2
_geom_angle_atom_site_label_3
_geom_angle
_geom_angle_site_symmetry_1
_geom_angle_site_symmetry_3
Cnt1 U1 O1 139.9 . .
Cnt1 U1 O2 89.3 . .
Cnt1 U1 N1 114.5 . .
Cnt1 U1 Cl1 97.9 . .
Cnt1 U1 Cl2 96.3 . .
Cnt2 U1 O1 90.1 . .
Cnt2 U1 O2 140.7 . .
Cnt2 U1 N1 115.5 . .
Cnt2 U1 Cl1 96.7 . .
Cnt2 U1 Cl2 97.8 . .
Cnt1 U1 Cnt2 130.0 . .
O2 U1 O1 50.64(5) . .
O2 U1 Cl1 73.97(4) . .
O1 U1 Cl1 74.69(4) . .
O2 U1 Cl2 75.17(4) . .
O1 U1 Cl2 74.35(4) . .
Cl1 U1 Cl2 145.716(19) . .
O2 U1 C1 69.34(6) . .
O1 U1 C1 118.25(6) . .
Cl1 U1 C1 76.55(5) . .
Cl2 U1 C1 105.92(5) . .
O2 U1 C15 120.07(6) . .
O1 U1 C15 71.57(6) . .
Cl1 U1 C15 107.97(6) . .
Cl2 U1 C15 75.48(5) . .
C1 U1 C15 170.17(7) . .
O2 U1 C5 67.94(6) . .
O1 U1 C5 116.67(6) . .
Cl1 U1 C5 104.48(5) . .
Cl2 U1 C5 77.00(5) . .
C1 U1 C5 29.82(7) . .
C15 U1 C5 147.52(7) . .
O2 U1 C14 145.47(6) . .
O1 U1 C14 101.00(6) . .
Cl1 U1 C14 122.12(5) . .
Cl2 U1 C14 78.28(5) . .
C1 U1 C14 140.37(7) . .
C15 U1 C14 29.87(7) . .
C5 U1 C14 126.36(7) . .
O2 U1 C11 116.87(6) . .
O1 U1 C11 67.69(6) . .
Cl1 U1 C11 78.79(5) . .
Cl2 U1 C11 102.51(6) . .
C1 U1 C11 151.48(7) . .
C15 U1 C11 29.66(7) . .
C5 U1 C11 174.99(7) . .
C14 U1 C11 48.97(7) . .
O2 U1 C2 98.31(6) . .
O1 U1 C2 142.91(6) . .
Cl1 U1 C2 77.35(5) . .
Cl2 U1 C2 121.91(5) . .
C1 U1 C2 29.81(6) . .
C15 U1 C2 141.43(7) . .
C5 U1 C2 48.97(7) . .
C14 U1 C2 114.45(7) . .
C11 U1 C2 129.31(7) . .
O2 U1 C4 95.90(6) . .
O1 U1 C4 138.94(6) . .
Cl1 U1 C4 123.57(5) . .
Cl2 U1 C4 74.15(5) . .
C1 U1 C4 48.99(7) . .
C15 U1 C4 123.80(7) . .
C5 U1 C4 29.59(7) . .
C14 U1 C4 97.67(7) . .
C11 U1 C4 145.41(7) . .
C2 U1 C4 48.73(7) . .
O2 U1 C12 137.56(6) . .
O1 U1 C12 94.42(6) . .
Cl1 U1 C12 73.70(5) . .
Cl2 U1 C12 123.09(5) . .
C1 U1 C12 127.20(7) . .
C15 U1 C12 48.65(7) . .
C5 U1 C12 147.60(7) . .
C14 U1 C12 48.74(7) . .
C11 U1 C12 29.26(7) . .
C2 U1 C12 100.65(7) . .
C4 U1 C12 124.91(7) . .
O2 U1 C3 114.51(6) . .
O1 U1 C3 164.95(6) . .
Cl1 U1 C3 105.29(5) . .
Cl2 U1 C3 100.81(5) . .
C1 U1 C3 48.61(7) . .
C15 U1 C3 121.61(7) . .
C5 U1 C3 48.40(7) . .
C14 U1 C3 91.76(7) . .
C11 U1 C3 127.32(7) . .
C2 U1 C3 29.33(7) . .
C4 U1 C3 29.20(7) . .
C12 U1 C3 100.04(7) . .
O2 U1 C13 165.08(6) . .
O1 U1 C13 115.07(6) . .
Cl1 U1 C13 99.30(5) . .
Cl2 U1 C13 106.89(5) . .
C1 U1 C13 122.77(7) . .
C15 U1 C13 48.53(7) . .
C5 U1 C13 126.97(7) . .
C14 U1 C13 29.42(7) . .
C11 U1 C13 48.24(7) . .
C2 U1 C13 93.03(7) . .
C4 U1 C13 98.87(7) . .
C12 U1 C13 29.21(7) . .
C3 U1 C13 79.93(7) . .
O2 U1 N1 25.17(5) . .
O1 U1 N1 25.51(5) . .
Cl1 U1 N1 71.64(4) . .
Cl2 U1 N1 74.08(4) . .
C1 U1 N1 93.41(6) . .
C15 U1 N1 96.31(6) . .
C5 U1 N1 92.42(6) . .
C14 U1 N1 124.73(6) . .
C11 U1 N1 92.23(7) . .
C2 U1 N1 120.82(6) . .
C4 U1 N1 118.63(7) . .
C12 U1 N1 116.45(7) . .
C3 U1 N1 139.68(6) . .
C13 U1 N1 140.29(6) . .
N1 O1 U1 95.53(13) . .
N1 O2 U1 97.30(13) . .
O3 N1 O2 121.8(2) . .
O3 N1 O1 121.8(2) . .
O2 N1 O1 116.37(18) . .
O3 N1 U1 176.30(18) . .
O2 N1 U1 57.53(11) . .
O1 N1 U1 58.96(11) . .
C5 C1 C2 107.8(2) . .
C5 C1 C6 125.7(2) . .
C2 C1 C6 126.1(2) . .
C5 C1 U1 75.48(13) . .
C2 C1 U1 76.14(13) . .
C6 C1 U1 120.14(15) . .
C3 C2 C1 107.7(2) . .
C3 C2 C7 126.2(2) . .
C1 C2 C7 125.8(2) . .
C3 C2 U1 76.77(13) . .
C1 C2 U1 74.05(12) . .
C7 C2 U1 120.61(15) . .
C4 C3 C2 108.4(2) . .
C4 C3 C8 122.5(2) . .
C2 C3 C8 127.0(2) . .
C4 C3 U1 74.12(13) . .
C2 C3 U1 73.90(12) . .
C8 C3 U1 130.97(16) . .
C3 C4 C5 107.9(2) . .
C3 C4 C9 124.6(2) . .
C5 C4 C9 126.7(2) . .
C3 C4 U1 76.68(13) . .
C5 C4 U1 74.38(13) . .
C9 C4 U1 123.03(16) . .
C4 C5 C1 108.1(2) . .
C4 C5 C10 125.3(2) . .
C1 C5 C10 126.2(2) . .
C4 C5 U1 76.03(13) . .
C1 C5 U1 74.70(13) . .
C10 C5 U1 120.89(16) . .
C12 C11 C15 108.2(2) . .
C12 C11 C16 125.3(2) . .
C15 C11 C16 126.2(2) . .
C12 C11 U1 76.32(13) . .
C15 C11 U1 74.28(14) . .
C16 C11 U1 120.28(16) . .
C11 C12 C13 108.0(2) . .
C11 C12 C17 126.6(2) . .
C13 C12 C17 124.5(2) . .
C11 C12 U1 74.42(13) . .
C13 C12 U1 76.04(13) . .
C17 C12 U1 123.79(16) . .
C12 C13 C14 108.4(2) . .
C12 C13 C18 122.6(2) . .
C14 C13 C18 127.2(2) . .
C12 C13 U1 74.76(13) . .
C14 C13 U1 73.63(13) . .
C18 C13 U1 129.86(16) . .
C13 C14 C15 107.2(2) . .
C13 C14 C19 126.1(2) . .
C15 C14 C19 126.3(2) . .
C13 C14 U1 76.95(13) . .
C15 C14 U1 74.26(13) . .
C19 C14 U1 120.41(16) . .
C11 C15 C14 108.2(2) . .
C11 C15 C20 125.9(2) . .
C14 C15 C20 125.7(2) . .
C11 C15 U1 76.06(13) . .
C14 C15 U1 75.87(13) . .
C20 C15 U1 119.11(16) . .
C29 N2 C25 113.09(17) . .
C29 N2 C33 112.73(18) . .
C25 N2 C33 108.23(17) . .
C29 N2 C21 108.36(17) . .
C25 N2 C21 107.18(17) . .
C33 N2 C21 106.93(17) . .
C22 C21 N2 116.95(19) . .
C23 C22 C21 108.92(19) . .
C22 C23 C24 112.2(2) . .
C26 C25 N2 116.2(2) . .
C25 C26 C27 107.8(2) . .
C28 C27 C26 112.7(3) . .
C30 C29 N2 117.68(19) . .
C29 C30 C31 109.6(2) . .
C32 C31 C30 113.3(2) . .
C34 C33 N2 118.45(19) . .
C33 C34 C35 108.3(2) . .
C34 C35 C36 112.2(2) . .
C38 C37 C39 120.7(3) . 2_666
C37 C38 C39 120.7(3) . .
C38 C39 C37 118.6(3) . 2_666
C38 C39 C40 118.8(4) . .
C37 C39 C40 122.6(4) 2_666 .

loop_
_geom_bond_atom_site_label_1
_geom_bond_atom_site_label_2
_geom_bond_distance
_geom_bond_site_symmetry_2
U1 Cnt1 2.503 .
U1 Cnt2 2.510 .
U1 O2 2.5096(16) .
U1 O1 2.5399(16) .
U1 Cl1 2.6993(6) .
U1 Cl2 2.6996(6) .
U1 C1 2.752(2) .
U1 C15 2.754(2) .
U1 C5 2.762(2) .
U1 C14 2.775(2) .
U1 C11 2.777(2) .
U1 C2 2.779(2) .
U1 C4 2.783(2) .
U1 C12 2.801(2) .
U1 C3 2.815(2) .
U1 C13 2.817(2) .
U1 N1 2.951(2) .
O1 N1 1.277(3) .
O2 N1 1.265(3) .
O3 N1 1.226(3) .
C1 C5 1.419(3) .
C1 C2 1.423(3) .
C1 C6 1.501(3) .
C2 C3 1.417(3) .
C2 C7 1.505(3) .
C3 C4 1.412(3) .
C3 C8 1.511(3) .
C4 C5 1.416(3) .
C4 C9 1.506(3) .
C5 C10 1.504(3) .
C11 C12 1.409(3) .
C11 C15 1.416(4) .
C11 C16 1.509(3) .
C12 C13 1.417(3) .
C12 C17 1.505(3) .
C13 C14 1.421(3) .
C13 C18 1.501(3) .
C14 C15 1.425(3) .
C14 C19 1.508(3) .
C15 C20 1.508(3) .
N2 C29 1.519(3) .
N2 C25 1.528(3) .
N2 C33 1.528(3) .
N2 C21 1.532(3) .
C21 C22 1.524(3) .
C22 C23 1.523(3) .
C23 C24 1.524(3) .
C25 C26 1.518(4) .
C26 C27 1.542(4) .
C27 C28 1.469(5) .
C29 C30 1.516(3) .
C30 C31 1.516(3) .
C31 C32 1.516(3) .
C33 C34 1.517(3) .
C34 C35 1.525(4) .
C35 C36 1.526(4) .
C37 C38 1.379(5) .
C37 C39 1.391(4) 2_666
C38 C39 1.385(5) .
C39 C37 1.391(4) 2_666
C39 C40 1.470(8) .
